data_4078891
loop_
_publ_author_name
'Zhou, Yi'
'Zhang, Wen-Xiong'
'Xi, Zhenfeng'

_publ_section_title
;
 1,3-Butadienylzinc Trimer Formed via Transmetalation from
 1,4-Dilithio-1,3-butadienes: Synthesis, Structural Characterization, and
 Application in Negishi Cross-Coupling
;
_journal_issue 15
_journal_name_full Organometallics
_journal_page_first 5546
_journal_paper_doi 10.1021/om3005004
_journal_volume 31
_journal_year 2012
_chemical_formula_moiety 'C24 H36 Zn3'
_chemical_formula_sum 'C24 H36 Zn3'
_chemical_formula_weight 520.64
_chemical_name_systematic
; 
 ? 
;
_space_group_IT_number 2
_symmetry_cell_setting triclinic
_symmetry_space_group_name_Hall '-P 1'
_symmetry_space_group_name_H-M 'P -1'
_atom_sites_solution_hydrogens geom
_atom_sites_solution_primary direct
_atom_sites_solution_secondary difmap
_audit_creation_method SHELXL-97
_cell_angle_alpha 70.142(8)
_cell_angle_beta 77.515(9)
_cell_angle_gamma 75.018(8)
_cell_formula_units_Z 2
_cell_length_a 9.7112(16)
_cell_length_b 9.9467(14)
_cell_length_c 13.852(2)
_cell_measurement_reflns_used 4137
_cell_measurement_temperature 173(2)
_cell_measurement_theta_max 27.4755
_cell_measurement_theta_min 1.5788
_cell_volume 1203.5(3)
_computing_cell_refinement 'CrystalClear (Rigaku Inc., 2008)'
_computing_data_collection 'CrystalClear (Rigaku Inc., 2008)'
_computing_data_reduction 'CrystalClear (Rigaku Inc., 2008)'
_computing_molecular_graphics
;
 Mercury: visualization and analysis of crystal structures, C. F. Macrae,
 P. R. Edgington, P. McCabe, E. Pidcock, G. P. Shields, R. Taylor,
 M. Towler and J. van de Streek, J. Appl. Cryst., 39, 453-457, 2006.
;
_computing_publication_material 'SHELX-97 (Sheldrick, 2008)'
_computing_structure_refinement 'SHELX-97 (Sheldrick, 2008)'
_computing_structure_solution 'SHELX-97 (Sheldrick, 2008)'
_diffrn_ambient_temperature 173(2)
_diffrn_detector_area_resol_mean 28.5714
_diffrn_measured_fraction_theta_full 0.987
_diffrn_measured_fraction_theta_max 0.987
_diffrn_measurement_device_type 'Saturn724+ CCD'
_diffrn_measurement_method '\w scans at fixed \c = 45\%'
_diffrn_radiation_monochromator graphite
_diffrn_radiation_source 'fine-focus sealed tube'
_diffrn_radiation_type MoK\a
_diffrn_radiation_wavelength 0.71073
_diffrn_reflns_av_R_equivalents 0.0337
_diffrn_reflns_av_sigmaI/netI 0.0367
_diffrn_reflns_limit_h_max 11
_diffrn_reflns_limit_h_min -11
_diffrn_reflns_limit_k_max 11
_diffrn_reflns_limit_k_min -9
_diffrn_reflns_limit_l_max 16
_diffrn_reflns_limit_l_min -13
_diffrn_reflns_number 8459
_diffrn_reflns_theta_full 25.00
_diffrn_reflns_theta_max 25.00
_diffrn_reflns_theta_min 2.88
_exptl_absorpt_coefficient_mu 2.971
_exptl_absorpt_correction_T_max 1.0000
_exptl_absorpt_correction_T_min 0.6728
_exptl_absorpt_correction_type multi-scan
_exptl_absorpt_process_details 'CrystalClear (Rigaku Inc., 2008)'
_exptl_crystal_colour Colorless
_exptl_crystal_density_diffrn 1.437
_exptl_crystal_density_method 'not measured'
_exptl_crystal_description block
_exptl_crystal_F_000 540
_exptl_crystal_size_max 0.34
_exptl_crystal_size_mid 0.28
_exptl_crystal_size_min 0.23
_refine_diff_density_max 0.484
_refine_diff_density_min -0.381
_refine_diff_density_rms 0.081
_refine_ls_extinction_method none
_refine_ls_goodness_of_fit_ref 1.112
_refine_ls_hydrogen_treatment constr
_refine_ls_matrix_type full
_refine_ls_number_parameters 256
_refine_ls_number_reflns 4189
_refine_ls_number_restraints 0
_refine_ls_restrained_S_all 1.112
_refine_ls_R_factor_all 0.0382
_refine_ls_R_factor_gt 0.0356
_refine_ls_shift/su_max 0.018
_refine_ls_shift/su_mean 0.000
_refine_ls_structure_factor_coef Fsqd
_refine_ls_weighting_details 'calc w=1/[\s^2^(Fo^2^)+(0.0353P)^2^+1.1346P] where P=(Fo^2^+2Fc^2^)/3'
_refine_ls_weighting_scheme calc
_refine_ls_wR_factor_gt 0.0850
_refine_ls_wR_factor_ref 0.0868
_reflns_number_gt 3971
_reflns_number_total 4189
_reflns_threshold_expression >2sigma(I)
_cod_data_source_file om3005004_si_002.cif
_cod_data_source_block a
_cod_original_sg_symbol_H-M P-1
_cod_database_code 4078891

loop_
_symmetry_equiv_pos_as_xyz
'x, y, z'
'-x, -y, -z'

loop_
_atom_site_label
_atom_site_type_symbol
_atom_site_fract_x
_atom_site_fract_y
_atom_site_fract_z
_atom_site_U_iso_or_equiv
_atom_site_adp_type
_atom_site_occupancy
_atom_site_symmetry_multiplicity
_atom_site_calc_flag
_atom_site_refinement_flags
Zn1 Zn 0.73766(4) -0.25179(4) 0.78748(3) 0.02717(11) Uani 1 1 d .
Zn2 Zn 0.62261(4) 0.01636(4) 0.84608(3) 0.02913(12) Uani 1 1 d .
Zn3 Zn 0.84553(4) 0.00469(4) 0.66928(3) 0.02969(12) Uani 1 1 d .
C1 C 0.5299(3) -0.2278(3) 0.8200(2) 0.0282(7) Uani 1 1 d .
C2 C 0.4800(3) -0.2382(3) 0.9204(2) 0.0273(7) Uani 1 1 d .
C3 C 0.5799(3) -0.2504(3) 0.9916(2) 0.0273(7) Uani 1 1 d .
C4 C 0.6619(3) -0.1490(3) 0.9682(2) 0.0295(7) Uani 1 1 d .
C5 C 0.4340(4) -0.2125(4) 0.7428(3) 0.0380(8) Uani 1 1 d .
H5A H 0.4774 -0.1644 0.6727 0.057 Uiso 1 1 calc R
H5C H 0.3393 -0.1538 0.7591 0.057 Uiso 1 1 calc R
H5B H 0.4231 -0.3094 0.7464 0.057 Uiso 1 1 calc R
C6 C 0.3243(4) -0.2417(4) 0.9686(3) 0.0376(8) Uani 1 1 d .
H6A H 0.2618 -0.1951 0.9145 0.056 Uiso 1 1 calc R
H6C H 0.2971 -0.1891 1.0205 0.056 Uiso 1 1 calc R
H6B H 0.3135 -0.3432 1.0020 0.056 Uiso 1 1 calc R
C7 C 0.5842(4) -0.3823(3) 1.0871(2) 0.0349(7) Uani 1 1 d .
H7B H 0.5023 -0.3636 1.1396 0.052 Uiso 1 1 calc R
H7C H 0.6743 -0.4013 1.1150 0.052 Uiso 1 1 calc R
H7A H 0.5789 -0.4674 1.0686 0.052 Uiso 1 1 calc R
C8 C 0.7694(4) -0.1604(4) 1.0362(3) 0.0410(8) Uani 1 1 d .
H8A H 0.8513 -0.1184 0.9930 0.061 Uiso 1 1 calc R
H8B H 0.8034 -0.2632 1.0732 0.061 Uiso 1 1 calc R
H8C H 0.7234 -0.1069 1.0864 0.061 Uiso 1 1 calc R
C9 C 0.5748(3) 0.1837(3) 0.7268(2) 0.0288(7) Uani 1 1 d .
C10 C 0.6619(4) 0.2816(3) 0.6960(2) 0.0326(7) Uani 1 1 d .
C11 C 0.7982(4) 0.2476(3) 0.7372(2) 0.0316(7) Uani 1 1 d .
C12 C 0.8884(3) 0.1155(3) 0.7459(2) 0.0306(7) Uani 1 1 d .
C13 C 0.4392(4) 0.2134(4) 0.6796(3) 0.0419(8) Uani 1 1 d .
H13C H 0.3648 0.2843 0.7068 0.063 Uiso 1 1 calc R
H13B H 0.4049 0.1223 0.6974 0.063 Uiso 1 1 calc R
H13A H 0.4599 0.2528 0.6040 0.063 Uiso 1 1 calc R
C14 C 0.6214(4) 0.4327(4) 0.6206(3) 0.0490(10) Uani 1 1 d .
H14A H 0.5781 0.4256 0.5653 0.073 Uiso 1 1 calc R
H14C H 0.7080 0.4741 0.5903 0.073 Uiso 1 1 calc R
H14B H 0.5522 0.4959 0.6575 0.073 Uiso 1 1 calc R
C15 C 0.8365(5) 0.3673(4) 0.7660(3) 0.0472(10) Uani 1 1 d .
H15A H 0.8902 0.4268 0.7054 0.071 Uiso 1 1 calc R
H15C H 0.8958 0.3227 0.8222 0.071 Uiso 1 1 calc R
H15B H 0.7479 0.4291 0.7890 0.071 Uiso 1 1 calc R
C16 C 1.0244(4) 0.0725(5) 0.7948(3) 0.0486(9) Uani 1 1 d .
H16A H 1.0604 -0.0330 0.8098 0.073 Uiso 1 1 calc R
H16C H 1.0035 0.0986 0.8594 0.073 Uiso 1 1 calc R
H16B H 1.0974 0.1241 0.7469 0.073 Uiso 1 1 calc R
C17 C 0.8157(4) -0.0888(4) 0.5757(2) 0.0317(7) Uani 1 1 d .
C18 C 0.9033(4) -0.2200(4) 0.5793(2) 0.0321(7) Uani 1 1 d .
C19 C 0.9985(4) -0.2922(3) 0.6604(3) 0.0346(8) Uani 1 1 d .
C20 C 0.9456(3) -0.3023(3) 0.7607(3) 0.0329(7) Uani 1 1 d .
C21 C 0.7129(5) -0.0155(4) 0.4968(3) 0.0478(9) Uani 1 1 d .
H21B H 0.7666 0.0256 0.4289 0.072 Uiso 1 1 calc R
H21C H 0.6415 0.0628 0.5179 0.072 Uiso 1 1 calc R
H21A H 0.6637 -0.0873 0.4924 0.072 Uiso 1 1 calc R
C22 C 0.9121(5) -0.3009(4) 0.5025(3) 0.0463(10) Uani 1 1 d .
H22A H 0.8225 -0.2686 0.4721 0.070 Uiso 1 1 calc R
H22C H 0.9262 -0.4060 0.5382 0.070 Uiso 1 1 calc R
H22B H 0.9932 -0.2806 0.4475 0.070 Uiso 1 1 calc R
C23 C 1.1543(4) -0.3556(4) 0.6238(4) 0.0555(11) Uani 1 1 d .
H23B H 1.1612 -0.4549 0.6222 0.083 Uiso 1 1 calc R
H23C H 1.2165 -0.3580 0.6716 0.083 Uiso 1 1 calc R
H23A H 1.1849 -0.2946 0.5541 0.083 Uiso 1 1 calc R
C24 C 1.0386(4) -0.3690(4) 0.8465(3) 0.0520(10) Uani 1 1 d .
H24B H 0.9946 -0.3291 0.9042 0.078 Uiso 1 1 calc R
H24C H 1.1346 -0.3459 0.8202 0.078 Uiso 1 1 calc R
H24A H 1.0470 -0.4751 0.8706 0.078 Uiso 1 1 calc R

loop_
_atom_site_aniso_label
_atom_site_aniso_U_11
_atom_site_aniso_U_22
_atom_site_aniso_U_33
_atom_site_aniso_U_23
_atom_site_aniso_U_13
_atom_site_aniso_U_12
Zn1 0.0248(2) 0.0279(2) 0.0297(2) -0.00972(15) -0.00281(15) -0.00627(15)
Zn2 0.0323(2) 0.0250(2) 0.0311(2) -0.00535(16) -0.00913(16) -0.00795(16)
Zn3 0.0302(2) 0.0277(2) 0.0349(2) -0.01171(16) -0.00767(16) -0.00648(16)
C1 0.0254(16) 0.0277(16) 0.0335(17) -0.0081(13) -0.0068(13) -0.0079(13)
C2 0.0271(16) 0.0210(15) 0.0339(17) -0.0084(13) -0.0012(13) -0.0071(12)
C3 0.0296(17) 0.0218(15) 0.0279(16) -0.0093(13) 0.0000(13) -0.0017(13)
C4 0.0313(17) 0.0285(16) 0.0287(16) -0.0074(13) -0.0082(13) -0.0042(13)
C5 0.0337(19) 0.047(2) 0.0375(19) -0.0151(16) -0.0092(15) -0.0095(16)
C6 0.0295(18) 0.0411(19) 0.0413(19) -0.0147(16) 0.0032(15) -0.0090(15)
C7 0.044(2) 0.0287(17) 0.0309(17) -0.0070(14) -0.0049(15) -0.0075(15)
C8 0.048(2) 0.0390(19) 0.0400(19) -0.0087(16) -0.0189(17) -0.0092(17)
C9 0.0313(17) 0.0278(16) 0.0283(16) -0.0106(13) -0.0048(13) -0.0042(13)
C10 0.0396(19) 0.0257(16) 0.0270(16) -0.0092(13) 0.0032(14) -0.0021(14)
C11 0.0412(19) 0.0277(16) 0.0265(16) -0.0079(13) 0.0067(14) -0.0180(15)
C12 0.0292(17) 0.0351(17) 0.0298(16) -0.0082(14) -0.0048(13) -0.0119(14)
C13 0.039(2) 0.045(2) 0.040(2) -0.0101(16) -0.0118(16) -0.0031(16)
C14 0.056(2) 0.0311(19) 0.044(2) -0.0012(16) 0.0026(18) -0.0034(17)
C15 0.065(3) 0.043(2) 0.041(2) -0.0189(17) 0.0103(18) -0.0308(19)
C16 0.040(2) 0.064(3) 0.050(2) -0.018(2) -0.0129(18) -0.0182(19)
C17 0.0344(18) 0.0341(17) 0.0299(16) -0.0110(14) -0.0042(13) -0.0106(14)
C18 0.0338(18) 0.0331(17) 0.0331(17) -0.0148(14) 0.0076(14) -0.0167(14)
C19 0.0280(17) 0.0237(16) 0.054(2) -0.0176(15) 0.0026(15) -0.0066(13)
C20 0.0268(17) 0.0273(16) 0.0435(19) -0.0092(14) -0.0070(14) -0.0040(13)
C21 0.059(3) 0.048(2) 0.041(2) -0.0145(17) -0.0193(18) -0.0083(19)
C22 0.064(3) 0.044(2) 0.0348(19) -0.0189(16) 0.0128(18) -0.0225(19)
C23 0.034(2) 0.052(2) 0.078(3) -0.028(2) 0.009(2) -0.0058(18)
C24 0.039(2) 0.051(2) 0.060(3) -0.008(2) -0.0205(19) -0.0005(18)

loop_
_atom_type_symbol
_atom_type_description
_atom_type_scat_dispersion_real
_atom_type_scat_dispersion_imag
_atom_type_scat_source
C C 0.0033 0.0016 'International Tables Vol C Tables 4.2.6.8 and 6.1.1.4'
H H 0.0000 0.0000 'International Tables Vol C Tables 4.2.6.8 and 6.1.1.4'
Zn Zn 0.2839 1.4301 'International Tables Vol C Tables 4.2.6.8 and 6.1.1.4'

loop_
_geom_angle_atom_site_label_1
_geom_angle_atom_site_label_2
_geom_angle_atom_site_label_3
_geom_angle
C20 Zn1 C1 172.66(13)
C20 Zn1 Zn3 70.95(9)
C1 Zn1 Zn3 116.19(9)
C20 Zn1 Zn2 114.97(10)
C1 Zn1 Zn2 71.45(9)
Zn3 Zn1 Zn2 60.562(16)
C4 Zn2 C9 177.52(13)
C4 Zn2 Zn3 112.52(10)
C9 Zn2 Zn3 69.87(9)
C4 Zn2 Zn1 69.78(9)
C9 Zn2 Zn1 111.61(9)
Zn3 Zn2 Zn1 58.333(15)
C12 Zn3 C17 172.08(13)
C12 Zn3 Zn1 116.84(9)
C17 Zn3 Zn1 70.98(9)
C12 Zn3 Zn2 70.21(9)
C17 Zn3 Zn2 116.49(10)
Zn1 Zn3 Zn2 61.105(15)
C2 C1 C5 122.9(3)
C2 C1 Zn1 113.6(2)
C5 C1 Zn1 123.4(2)
C1 C2 C3 120.1(3)
C1 C2 C6 124.0(3)
C3 C2 C6 115.9(3)
C4 C3 C2 120.2(3)
C4 C3 C7 124.3(3)
C2 C3 C7 115.5(3)
C3 C4 C8 122.0(3)
C3 C4 Zn2 115.1(2)
C8 C4 Zn2 122.8(2)
C1 C5 H5A 109.5
C1 C5 H5C 109.5
H5A C5 H5C 109.5
C1 C5 H5B 109.5
H5A C5 H5B 109.5
H5C C5 H5B 109.5
C2 C6 H6A 109.5
C2 C6 H6C 109.5
H6A C6 H6C 109.5
C2 C6 H6B 109.5
H6A C6 H6B 109.5
H6C C6 H6B 109.5
C3 C7 H7B 109.5
C3 C7 H7C 109.5
H7B C7 H7C 109.5
C3 C7 H7A 109.5
H7B C7 H7A 109.5
H7C C7 H7A 109.5
C4 C8 H8A 109.5
C4 C8 H8B 109.5
H8A C8 H8B 109.5
C4 C8 H8C 109.5
H8A C8 H8C 109.5
H8B C8 H8C 109.5
C10 C9 C13 121.5(3)
C10 C9 Zn2 115.5(2)
C13 C9 Zn2 122.6(2)
C9 C10 C11 121.1(3)
C9 C10 C14 121.9(3)
C11 C10 C14 117.0(3)
C12 C11 C10 120.8(3)
C12 C11 C15 121.7(3)
C10 C11 C15 117.5(3)
C11 C12 C16 122.3(3)
C11 C12 Zn3 113.9(2)
C16 C12 Zn3 123.0(3)
C9 C13 H13C 109.5
C9 C13 H13B 109.5
H13C C13 H13B 109.5
C9 C13 H13A 109.5
H13C C13 H13A 109.5
H13B C13 H13A 109.5
C10 C14 H14A 109.5
C10 C14 H14C 109.5
H14A C14 H14C 109.5
C10 C14 H14B 109.5
H14A C14 H14B 109.5
H14C C14 H14B 109.5
C11 C15 H15A 109.5
C11 C15 H15C 109.5
H15A C15 H15C 109.5
C11 C15 H15B 109.5
H15A C15 H15B 109.5
H15C C15 H15B 109.5
C12 C16 H16A 109.5
C12 C16 H16C 109.5
H16A C16 H16C 109.5
C12 C16 H16B 109.5
H16A C16 H16B 109.5
H16C C16 H16B 109.5
C18 C17 C21 121.7(3)
C18 C17 Zn3 115.1(2)
C21 C17 Zn3 122.9(2)
C17 C18 C19 120.6(3)
C17 C18 C22 123.4(3)
C19 C18 C22 116.1(3)
C20 C19 C18 120.2(3)
C20 C19 C23 123.6(3)
C18 C19 C23 116.2(3)
C19 C20 C24 122.7(3)
C19 C20 Zn1 114.0(2)
C24 C20 Zn1 122.7(3)
C17 C21 H21B 109.5
C17 C21 H21C 109.5
H21B C21 H21C 109.5
C17 C21 H21A 109.5
H21B C21 H21A 109.5
H21C C21 H21A 109.5
C18 C22 H22A 109.5
C18 C22 H22C 109.5
H22A C22 H22C 109.5
C18 C22 H22B 109.5
H22A C22 H22B 109.5
H22C C22 H22B 109.5
C19 C23 H23B 109.5
C19 C23 H23C 109.5
H23B C23 H23C 109.5
C19 C23 H23A 109.5
H23B C23 H23A 109.5
H23C C23 H23A 109.5
C20 C24 H24B 109.5
C20 C24 H24C 109.5
H24B C24 H24C 109.5
C20 C24 H24A 109.5
H24B C24 H24A 109.5
H24C C24 H24A 109.5

loop_
_geom_bond_atom_site_label_1
_geom_bond_atom_site_label_2
_geom_bond_distance
Zn1 C20 1.936(3)
Zn1 C1 1.939(3)
Zn1 Zn3 2.8440(6)
Zn1 Zn2 2.9255(6)
Zn2 C4 1.944(3)
Zn2 C9 1.945(3)
Zn2 Zn3 2.9101(7)
Zn3 C12 1.933(3)
Zn3 C17 1.936(3)
C1 C2 1.348(4)
C1 C5 1.510(4)
C2 C3 1.484(4)
C2 C6 1.520(4)
C3 C4 1.356(4)
C3 C7 1.513(4)
C4 C8 1.511(4)
C5 H5A 0.9800
C5 H5C 0.9800
C5 H5B 0.9800
C6 H6A 0.9800
C6 H6C 0.9800
C6 H6B 0.9800
C7 H7B 0.9800
C7 H7C 0.9800
C7 H7A 0.9800
C8 H8A 0.9800
C8 H8B 0.9800
C8 H8C 0.9800
C9 C10 1.355(4)
C9 C13 1.513(5)
C10 C11 1.468(5)
C10 C14 1.520(4)
C11 C12 1.360(5)
C11 C15 1.527(4)
C12 C16 1.511(5)
C13 H13C 0.9800
C13 H13B 0.9800
C13 H13A 0.9800
C14 H14A 0.9800
C14 H14C 0.9800
C14 H14B 0.9800
C15 H15A 0.9800
C15 H15C 0.9800
C15 H15B 0.9800
C16 H16A 0.9800
C16 H16C 0.9800
C16 H16B 0.9800
C17 C18 1.352(5)
C17 C21 1.509(5)
C18 C19 1.479(5)
C18 C22 1.515(4)
C19 C20 1.352(5)
C19 C23 1.528(5)
C20 C24 1.513(5)
C21 H21B 0.9800
C21 H21C 0.9800
C21 H21A 0.9800
C22 H22A 0.9800
C22 H22C 0.9800
C22 H22B 0.9800
C23 H23B 0.9800
C23 H23C 0.9800
C23 H23A 0.9800
C24 H24B 0.9800
C24 H24C 0.9800
C24 H24A 0.9800

loop_
_geom_torsion_atom_site_label_1
_geom_torsion_atom_site_label_2
_geom_torsion_atom_site_label_3
_geom_torsion_atom_site_label_4
_geom_torsion
C20 Zn1 Zn2 C4 -87.53(15)
C1 Zn1 Zn2 C4 88.63(14)
Zn3 Zn1 Zn2 C4 -134.98(10)
C20 Zn1 Zn2 C9 94.67(15)
C1 Zn1 Zn2 C9 -89.17(14)
Zn3 Zn1 Zn2 C9 47.23(10)
C20 Zn1 Zn2 Zn3 47.45(11)
C1 Zn1 Zn2 Zn3 -136.39(10)
C20 Zn1 Zn3 C12 -90.50(15)
C1 Zn1 Zn3 C12 91.33(15)
Zn2 Zn1 Zn3 C12 44.55(11)
C20 Zn1 Zn3 C17 88.13(15)
C1 Zn1 Zn3 C17 -90.04(15)
Zn2 Zn1 Zn3 C17 -136.82(11)
C20 Zn1 Zn3 Zn2 -135.05(11)
C1 Zn1 Zn3 Zn2 46.78(10)
C4 Zn2 Zn3 C12 -92.36(14)
C9 Zn2 Zn3 C12 88.32(14)
Zn1 Zn2 Zn3 C12 -138.30(10)
C4 Zn2 Zn3 C17 92.23(15)
C9 Zn2 Zn3 C17 -87.09(15)
Zn1 Zn2 Zn3 C17 46.29(11)
C4 Zn2 Zn3 Zn1 45.94(10)
C9 Zn2 Zn3 Zn1 -133.38(10)
C20 Zn1 C1 C2 85.7(11)
Zn3 Zn1 C1 C2 -107.9(2)
Zn2 Zn1 C1 C2 -65.9(2)
C20 Zn1 C1 C5 -89.1(11)
Zn3 Zn1 C1 C5 77.3(3)
Zn2 Zn1 C1 C5 119.3(3)
C5 C1 C2 C3 -178.9(3)
Zn1 C1 C2 C3 6.3(4)
C5 C1 C2 C6 2.4(5)
Zn1 C1 C2 C6 -172.4(2)
C1 C2 C3 C4 54.8(4)
C6 C2 C3 C4 -126.5(3)
C1 C2 C3 C7 -123.8(3)
C6 C2 C3 C7 55.0(4)
C2 C3 C4 C8 -177.4(3)
C7 C3 C4 C8 1.0(5)
C2 C3 C4 Zn2 6.1(4)
C7 C3 C4 Zn2 -175.5(2)
C9 Zn2 C4 C3 59(3)
Zn3 Zn2 C4 C3 -105.9(2)
Zn1 Zn2 C4 C3 -65.2(2)
C9 Zn2 C4 C8 -117(3)
Zn3 Zn2 C4 C8 77.7(3)
Zn1 Zn2 C4 C8 118.3(3)
C4 Zn2 C9 C10 127(3)
Zn3 Zn2 C9 C10 -67.9(2)
Zn1 Zn2 C9 C10 -109.6(2)
C4 Zn2 C9 C13 -46(3)
Zn3 Zn2 C9 C13 119.7(3)
Zn1 Zn2 C9 C13 77.9(3)
C13 C9 C10 C11 -175.8(3)
Zn2 C9 C10 C11 11.6(4)
C13 C9 C10 C14 6.3(5)
Zn2 C9 C10 C14 -166.3(3)
C9 C10 C11 C12 44.3(4)
C14 C10 C11 C12 -137.7(3)
C9 C10 C11 C15 -137.8(3)
C14 C10 C11 C15 40.3(4)
C10 C11 C12 C16 -175.6(3)
C15 C11 C12 C16 6.5(5)
C10 C11 C12 Zn3 14.8(4)
C15 C11 C12 Zn3 -163.1(2)
C17 Zn3 C12 C11 78.1(11)
Zn1 Zn3 C12 C11 -111.4(2)
Zn2 Zn3 C12 C11 -70.6(2)
C17 Zn3 C12 C16 -91.4(10)
Zn1 Zn3 C12 C16 79.1(3)
Zn2 Zn3 C12 C16 119.9(3)
C12 Zn3 C17 C18 104.3(10)
Zn1 Zn3 C17 C18 -66.8(2)
Zn2 Zn3 C17 C18 -108.8(2)
C12 Zn3 C17 C21 -69.8(11)
Zn1 Zn3 C17 C21 119.1(3)
Zn2 Zn3 C17 C21 77.1(3)
C21 C17 C18 C19 -177.3(3)
Zn3 C17 C18 C19 8.4(4)
C21 C17 C18 C22 3.1(5)
Zn3 C17 C18 C22 -171.1(2)
C17 C18 C19 C20 47.4(4)
C22 C18 C19 C20 -133.0(3)
C17 C18 C19 C23 -134.0(3)
C22 C18 C19 C23 45.6(4)
C18 C19 C20 C24 -177.3(3)
C23 C19 C20 C24 4.2(5)
C18 C19 C20 Zn1 11.6(4)
C23 C19 C20 Zn1 -166.8(3)
C1 Zn1 C20 C19 97.6(10)
Zn3 Zn1 C20 C19 -69.4(2)
Zn2 Zn1 C20 C19 -112.2(2)
C1 Zn1 C20 C24 -73.5(11)
Zn3 Zn1 C20 C24 119.5(3)
Zn2 Zn1 C20 C24 76.8(3)
